data_1505265
loop_
_publ_author_name
'Fujita, Ken-ichi'
'Tanino, Nobuhide'
'Yamaguchi, Ryohei'

_publ_section_title
;
 Ligand-promoted dehydrogenation of alcohols catalyzed by Cp*Ir complexes.
 A new catalytic system for oxidant-free oxidation of alcohols.
;
_journal_issue 1
_journal_name_full 'Organic letters'
_journal_page_first 109
_journal_page_last 111
_journal_paper_doi 10.1021/ol062806v
_journal_volume 9
_journal_year 2007
_chemical_formula_moiety 'C15 H20 Cl2 Ir N O '
_chemical_formula_sum 'C15 H20 Cl2 Ir N O'
_chemical_formula_weight 493.46
_space_group_IT_number 4
_symmetry_cell_setting monoclinic
_symmetry_Int_Tables_number 4
_symmetry_space_group_name_Hall 'P 2yb'
_symmetry_space_group_name_H-M 'P 1 21 1'
_cell_angle_alpha 90.0000
_cell_angle_beta 109.2083(9)
_cell_angle_gamma 90.0000
_cell_formula_units_Z 2
_cell_length_a 7.2559(2)
_cell_length_b 13.5691(3)
_cell_length_c 8.4425(2)
_cell_measurement_reflns_used 6707
_cell_measurement_temperature 173.1
_cell_measurement_theta_max 27.5
_cell_measurement_theta_min 3.0
_cell_volume 784.94(3)
_computing_cell_refinement PROCESS-AUTO
_computing_data_collection PROCESS-AUTO
_computing_data_reduction CrystalStructure
_computing_publication_material 'CrystalStructure 3.7.0'
_computing_structure_refinement CRYSTALS
_computing_structure_solution 'DIRDIF99 (PATTY)'
_diffrn_detector_area_resol_mean 10.00
_diffrn_measured_fraction_theta_full 0.977
_diffrn_measured_fraction_theta_max 0.977
_diffrn_measurement_device_type 'Rigaku RAXIS-RAPID'
_diffrn_measurement_method \w
_diffrn_radiation_type 'Mo K\a'
_diffrn_radiation_wavelength 0.71075
_diffrn_reflns_av_R_equivalents 0.046
_diffrn_reflns_limit_h_max 9
_diffrn_reflns_limit_h_min -9
_diffrn_reflns_limit_k_max 17
_diffrn_reflns_limit_k_min -17
_diffrn_reflns_limit_l_max 10
_diffrn_reflns_limit_l_min -10
_diffrn_reflns_number 7714
_diffrn_reflns_theta_full 27.47
_diffrn_reflns_theta_max 27.47
_exptl_absorpt_coefficient_mu 8.863
_exptl_absorpt_correction_T_max 0.642
_exptl_absorpt_correction_T_min 0.313
_exptl_absorpt_correction_type multi-scan
_exptl_absorpt_process_details
;
    Higashi, T. (1995). Program for Absorption Correction.
    Rigaku Corporation, Tokyo, Japan.
;
_exptl_crystal_colour yellow
_exptl_crystal_density_diffrn 2.088
_exptl_crystal_density_method 'not measured'
_exptl_crystal_description block
_exptl_crystal_F_000 472.00
_exptl_crystal_size_max 0.25
_exptl_crystal_size_mid 0.10
_exptl_crystal_size_min 0.05
_refine_diff_density_max 4.81
_refine_diff_density_min -3.00
_refine_ls_extinction_method none
_refine_ls_goodness_of_fit_ref 0.926
_refine_ls_hydrogen_treatment refall
_refine_ls_number_parameters 170
_refine_ls_number_reflns 3098
_refine_ls_R_factor_gt 0.0298
_refine_ls_shift/su_max 0.0000
_refine_ls_structure_factor_coef F
_refine_ls_weighting_details 'w = 1/[0.8000\s(Fo^2^)]'
_refine_ls_weighting_scheme calc
_refine_ls_wR_factor_ref 0.0298
_reflns_number_gt 3010
_reflns_number_total 3489
_reflns_threshold_expression F^2^>2.0\s(F^2^)
_cod_data_source_file ol062806vsi20061118_034329.cif
_cod_data_source_block '_complex1b'
_cod_original_formula_sum 'C15 H20 Cl2 Ir N O '
_cod_database_code 1505265

loop_
_symmetry_equiv_pos_site_id
_symmetry_equiv_pos_as_xyz
1 +X,+Y,+Z
2 -X,1/2+Y,-Z

loop_
_atom_site_label
_atom_site_type_symbol
_atom_site_fract_x
_atom_site_fract_y
_atom_site_fract_z
_atom_site_U_iso_or_equiv
_atom_site_adp_type
_atom_site_occupancy
_atom_site_symmetry_multiplicity
_atom_site_calc_flag
_atom_site_refinement_flags
Ir(1) Ir 0.86489(3) 0.49555(18) 0.84674(2) 0.02177(5) Uani 1.00 1 d .
Cl(1) Cl 1.0911(7) 0.3691(3) 0.8268(5) 0.0411(13) Uani 1.00 1 d .
Cl(2) Cl 1.0913(6) 0.6225(3) 0.8270(5) 0.0327(11) Uani 1.00 1 d .
O(1) O 1.1330(8) 0.6461(4) 1.4654(6) 0.0488(14) Uiso 1.00 1 d .
N(1) N 1.0135(7) 0.4992(14) 1.1098(5) 0.0336(14) Uani 1.00 1 d .
C(1) C 1.0504(13) 0.5670(6) 1.2035(10) 0.030(2) Uiso 1.00 1 d .
C(2) C 1.1025(12) 0.5608(6) 1.3816(9) 0.0336(18) Uiso 1.00 1 d .
C(3) C 1.1178(9) 0.4702(5) 1.4552(8) 0.0328(18) Uiso 1.00 1 d .
C(4) C 1.0807(12) 0.3874(6) 1.3551(9) 0.038(2) Uiso 1.00 1 d .
C(5) C 1.0295(14) 0.3949(7) 1.1847(11) 0.037(2) Uiso 1.00 1 d .
C(6) C 0.5858(7) 0.4944(15) 0.8831(5) 0.0271(14) Uani 1.00 1 d .
C(7) C 0.607(2) 0.5772(10) 0.7913(18) 0.031(3) Uani 1.00 1 d .
C(8) C 0.628(2) 0.5477(12) 0.6414(15) 0.026(3) Uani 1.00 1 d .
C(9) C 0.623(2) 0.4436(12) 0.6283(15) 0.024(3) Uani 1.00 1 d .
C(10) C 0.603(2) 0.4048(10) 0.7940(14) 0.026(3) Uani 1.00 1 d .
C(11) C 0.5511(9) 0.4892(15) 1.0486(6) 0.040(2) Uani 1.00 1 d .
C(12) C 0.586(2) 0.6871(10) 0.8433(18) 0.042(4) Uani 1.00 1 d .
C(13) C 0.632(2) 0.6121(10) 0.4961(16) 0.035(4) Uani 1.00 1 d .
C(14) C 0.645(2) 0.3778(10) 0.4945(17) 0.037(4) Uani 1.00 1 d .
C(15) C 0.590(2) 0.3061(11) 0.8316(16) 0.035(4) Uani 1.00 1 d .
H(1) H 1.0231 0.6301 1.1524 0.036 Uiso 1.00 1 c R
H(2) H 1.1437 0.4661 1.5729 0.039 Uiso 1.00 1 c R
H(3) H 1.0943 0.3251 1.4092 0.045 Uiso 1.00 1 c R
H(4) H 1.0172 0.3365 1.1199 0.044 Uiso 1.00 1 c R
H(5) H 0.5421 0.5556 1.0808 0.049 Uiso 1.00 1 c R
H(6) H 0.4332 0.4556 1.0395 0.049 Uiso 1.00 1 c R
H(7) H 0.6570 0.4577 1.1307 0.049 Uiso 1.00 1 c R
H(8) H 0.6033 0.7310 0.7615 0.053 Uiso 1.00 1 c R
H(9) H 0.4622 0.6980 0.8553 0.053 Uiso 1.00 1 c R
H(10) H 0.6858 0.6983 0.9477 0.053 Uiso 1.00 1 c R
H(11) H 0.6475 0.5720 0.4093 0.042 Uiso 1.00 1 c R
H(12) H 0.5180 0.6516 0.4523 0.042 Uiso 1.00 1 c R
H(13) H 0.7425 0.6535 0.5395 0.042 Uiso 1.00 1 c R
H(14) H 0.6347 0.3109 0.5237 0.044 Uiso 1.00 1 c R
H(15) H 0.5388 0.3938 0.3969 0.044 Uiso 1.00 1 c R
H(16) H 0.7643 0.3873 0.4730 0.044 Uiso 1.00 1 c R
H(17) H 0.5760 0.3010 0.9393 0.041 Uiso 1.00 1 c R
H(18) H 0.4785 0.2786 0.7498 0.041 Uiso 1.00 1 c R
H(19) H 0.7034 0.2712 0.8311 0.041 Uiso 1.00 1 c R

loop_
_atom_site_aniso_label
_atom_site_aniso_U_11
_atom_site_aniso_U_22
_atom_site_aniso_U_33
_atom_site_aniso_U_12
_atom_site_aniso_U_13
_atom_site_aniso_U_23
Ir(1) 0.02116(12) 0.02292(12) 0.02089(11) -0.0000(5) 0.00645(8) 0.0010(4)
Cl(1) 0.037(3) 0.042(2) 0.044(2) 0.019(2) 0.014(2) -0.002(2)
Cl(2) 0.028(2) 0.032(2) 0.035(2) -0.0038(19) 0.0076(19) -0.0045(18)
N(1) 0.025(2) 0.049(3) 0.026(2) 0.006(8) 0.0069(19) 0.008(7)
C(6) 0.017(2) 0.039(3) 0.024(2) -0.005(9) 0.005(2) 0.015(8)
C(7) 0.033(8) 0.014(5) 0.049(8) -0.011(5) 0.020(6) -0.015(5)
C(8) 0.026(8) 0.021(8) 0.025(6) -0.004(6) 0.000(5) 0.004(5)
C(9) 0.015(7) 0.036(8) 0.019(5) -0.002(5) 0.004(4) 0.002(5)
C(10) 0.018(7) 0.041(8) 0.016(5) -0.013(5) -0.001(5) -0.009(5)
C(11) 0.034(3) 0.060(6) 0.029(2) -0.004(8) 0.014(2) -0.020(7)
C(12) 0.054(11) 0.020(8) 0.058(8) -0.002(7) 0.026(7) -0.015(6)
C(13) 0.045(9) 0.032(8) 0.027(6) 0.015(6) 0.010(6) 0.013(6)
C(14) 0.030(8) 0.040(9) 0.041(7) 0.020(6) 0.010(6) 0.000(6)
C(15) 0.027(8) 0.042(9) 0.032(5) -0.006(7) 0.004(5) 0.003(6)

loop_
_atom_type_symbol
_atom_type_description
_atom_type_scat_dispersion_real
_atom_type_scat_dispersion_imag
_atom_type_scat_source
C C 0.003 0.002
;
International Tables for Crystallography
(1992, Vol. C, Tables 4.2.6.8 and 6.1.1.4)
;
H H 0.000 0.000
;
International Tables for Crystallography
(1992, Vol. C, Table 6.1.1.4)
;
Cl Cl 0.148 0.159
;
International Tables for Crystallography
(1992, Vol. C, Tables 4.2.6.8 and 6.1.1.4)
;
N N 0.006 0.003
;
International Tables for Crystallography
(1992, Vol. C, Tables 4.2.6.8 and 6.1.1.4)
;
O O 0.011 0.006
;
International Tables for Crystallography
(1992, Vol. C, Tables 4.2.6.8 and 6.1.1.4)
;
Ir Ir -1.444 7.990
;
International Tables for Crystallography
(1992, Vol. C, Tables 4.2.6.8 and 6.1.1.4)
;

loop_
_geom_angle_atom_site_label_1
_geom_angle_atom_site_label_2
_geom_angle_atom_site_label_3
_geom_angle
Cl(1) Ir(1) Cl(2) 90.47(17)
Cl(1) Ir(1) N(1) 88.1(4)
Cl(1) Ir(1) C(6) 134.3(5)
Cl(1) Ir(1) C(7) 159.8(3)
Cl(1) Ir(1) C(8) 124.4(4)
Cl(1) Ir(1) C(9) 95.0(4)
Cl(1) Ir(1) C(10) 98.7(4)
Cl(2) Ir(1) N(1) 86.2(4)
Cl(2) Ir(1) C(6) 135.1(5)
Cl(2) Ir(1) C(7) 100.7(4)
Cl(2) Ir(1) C(8) 95.2(4)
Cl(2) Ir(1) C(9) 122.8(4)
Cl(2) Ir(1) C(10) 162.0(3)
N(1) Ir(1) C(6) 91.65(18)
N(1) Ir(1) C(7) 109.3(5)
N(1) Ir(1) C(8) 147.4(5)
N(1) Ir(1) C(9) 150.8(5)
N(1) Ir(1) C(10) 109.5(4)
C(6) Ir(1) C(7) 38.6(6)
C(6) Ir(1) C(8) 64.6(5)
C(6) Ir(1) C(9) 65.7(4)
C(6) Ir(1) C(10) 39.3(6)
C(7) Ir(1) C(8) 38.4(6)
C(7) Ir(1) C(9) 64.8(5)
C(7) Ir(1) C(10) 66.3(5)
C(8) Ir(1) C(9) 38.2(6)
C(8) Ir(1) C(10) 66.8(5)
C(9) Ir(1) C(10) 41.3(5)
Ir(1) N(1) C(1) 129.8(11)
Ir(1) N(1) C(5) 110.6(8)
C(1) N(1) C(5) 118.0(7)
N(1) C(1) C(2) 125.5(10)
O(1) C(2) C(1) 116.6(7)
O(1) C(2) C(3) 124.3(7)
C(1) C(2) C(3) 119.1(7)
C(2) C(3) C(4) 119.0(6)
C(3) C(4) C(5) 121.1(8)
N(1) C(5) C(4) 117.3(8)
Ir(1) C(6) C(7) 68.7(7)
Ir(1) C(6) C(10) 71.8(7)
Ir(1) C(6) C(11) 126.1(3)
C(7) C(6) C(10) 109.9(9)
C(7) C(6) C(11) 129.4(16)
C(10) C(6) C(11) 120.7(15)
Ir(1) C(7) C(6) 72.8(6)
Ir(1) C(7) C(8) 71.9(9)
Ir(1) C(7) C(12) 126.7(10)
C(6) C(7) C(8) 109.8(12)
C(6) C(7) C(12) 124.6(14)
C(8) C(7) C(12) 125.3(13)
Ir(1) C(8) C(7) 69.7(7)
Ir(1) C(8) C(9) 74.0(7)
Ir(1) C(8) C(13) 129.2(11)
C(7) C(8) C(9) 110.6(13)
C(7) C(8) C(13) 127.6(14)
C(9) C(8) C(13) 121.4(12)
Ir(1) C(9) C(8) 67.8(7)
Ir(1) C(9) C(10) 68.8(6)
Ir(1) C(9) C(14) 125.1(10)
C(8) C(9) C(10) 106.1(12)
C(8) C(9) C(14) 130.6(13)
C(10) C(9) C(14) 123.2(13)
Ir(1) C(10) C(6) 69.0(6)
Ir(1) C(10) C(9) 69.9(7)
Ir(1) C(10) C(15) 128.2(10)
C(6) C(10) C(9) 103.5(11)
C(6) C(10) C(15) 131.6(13)
C(9) C(10) C(15) 124.7(13)
N(1) C(1) H(1) 115.5
C(2) C(1) H(1) 118.3
C(2) C(3) H(2) 119.1
C(4) C(3) H(2) 121.7
C(3) C(4) H(3) 117.5
C(5) C(4) H(3) 121.4
N(1) C(5) H(4) 123.3
C(4) C(5) H(4) 119.1
C(6) C(11) H(5) 105.7
C(6) C(11) H(6) 111.7
C(6) C(11) H(7) 111.0
H(5) C(11) H(6) 109.5
H(5) C(11) H(7) 109.5
H(6) C(11) H(7) 109.5
C(7) C(12) H(8) 110.1
C(7) C(12) H(9) 110.9
C(7) C(12) H(10) 107.4
H(8) C(12) H(9) 109.5
H(8) C(12) H(10) 109.5
H(9) C(12) H(10) 109.5
C(8) C(13) H(11) 109.4
C(8) C(13) H(12) 113.5
C(8) C(13) H(13) 105.4
H(11) C(13) H(12) 109.5
H(11) C(13) H(13) 109.5
H(12) C(13) H(13) 109.5
C(9) C(14) H(14) 109.9
C(9) C(14) H(15) 105.3
C(9) C(14) H(16) 113.2
H(14) C(14) H(15) 109.5
H(14) C(14) H(16) 109.5
H(15) C(14) H(16) 109.5
C(10) C(15) H(17) 109.0
C(10) C(15) H(18) 108.6
C(10) C(15) H(19) 110.8
H(17) C(15) H(18) 109.5
H(17) C(15) H(19) 109.5
H(18) C(15) H(19) 109.5

loop_
_geom_bond_atom_site_label_1
_geom_bond_atom_site_label_2
_geom_bond_distance
Ir(1) Cl(1) 2.418(5)
Ir(1) Cl(2) 2.423(5)
Ir(1) N(1) 2.127(4)
Ir(1) C(6) 2.146(5)
Ir(1) C(7) 2.093(16)
Ir(1) C(8) 2.120(12)
Ir(1) C(9) 2.200(12)
Ir(1) C(10) 2.183(15)
O(1) C(2) 1.336(10)
N(1) C(1) 1.185(17)
N(1) C(5) 1.54(2)
C(1) C(2) 1.428(11)
C(2) C(3) 1.366(11)
C(3) C(4) 1.378(11)
C(4) C(5) 1.366(12)
C(6) C(7) 1.40(2)
C(6) C(10) 1.46(2)
C(6) C(11) 1.500(8)
C(7) C(8) 1.39(2)
C(7) C(12) 1.58(2)
C(8) C(9) 1.42(2)
C(8) C(13) 1.51(2)
C(9) C(10) 1.55(2)
C(9) C(14) 1.49(2)
C(10) C(15) 1.39(2)
C(1) H(1) 0.950
C(3) H(2) 0.950
C(4) H(3) 0.950
C(5) H(4) 0.950
C(11) H(5) 0.950
C(11) H(6) 0.950
C(11) H(7) 0.950
C(12) H(8) 0.950
C(12) H(9) 0.950
C(12) H(10) 0.950
C(13) H(11) 0.950
C(13) H(12) 0.950
C(13) H(13) 0.950
C(14) H(14) 0.950
C(14) H(15) 0.950
C(14) H(16) 0.950
C(15) H(17) 0.950
C(15) H(18) 0.950
C(15) H(19) 0.950

loop_
_geom_contact_atom_site_label_1
_geom_contact_atom_site_label_2
_geom_contact_distance
_geom_contact_site_symmetry_2
Cl(1) C(3) 3.487(8) 55401
Cl(2) O(1) 3.182(7) 55401
O(1) Cl(2) 3.182(7) 55601
O(1) C(13) 3.571(17) 65601
O(1) C(14) 3.498(16) 75702
C(3) Cl(1) 3.487(8) 55601
C(3) C(9) 3.492(15) 65601
C(9) C(3) 3.492(15) 45401
C(13) O(1) 3.571(17) 45401
C(14) O(1) 3.498(16) 74702
Ir(1) H(2) 3.560 55401
Cl(1) H(1) 3.366 74702
Cl(1) H(2) 2.648 55401
Cl(1) H(3) 3.584 55401
Cl(1) H(6) 2.798 65501
Cl(1) H(10) 3.096 74702
Cl(1) H(17) 3.455 65501
Cl(1) H(18) 3.322 65501
Cl(2) H(2) 3.128 55401
Cl(2) H(3) 3.404 75702
Cl(2) H(4) 3.080 75702
Cl(2) H(5) 3.391 65501
Cl(2) H(6) 3.401 65501
Cl(2) H(9) 2.816 65501
Cl(2) H(17) 3.529 75702
Cl(2) H(19) 3.435 75702
O(1) H(3) 3.299 75802
O(1) H(9) 3.445 65601
O(1) H(11) 3.542 55601
O(1) H(12) 2.833 65601
O(1) H(13) 3.097 55601
O(1) H(14) 2.783 75702
O(1) H(16) 3.358 75702
O(1) H(19) 3.538 75702
N(1) H(6) 3.342 65501
C(1) H(12) 3.543 65601
C(1) H(19) 3.362 75702
C(2) H(11) 3.389 55601
C(2) H(12) 3.127 65601
C(2) H(13) 3.531 55601
C(3) H(11) 3.582 55601
C(3) H(15) 3.412 65601
C(3) H(16) 2.849 55601
C(4) H(8) 3.495 74702
C(4) H(13) 3.429 74702
C(4) H(15) 3.226 65601
C(4) H(16) 2.787 55601
C(5) H(8) 3.384 74702
C(5) H(15) 3.537 65601
C(5) H(16) 3.566 55601
C(6) H(2) 3.431 45401
C(7) H(2) 3.588 45401
C(8) H(2) 3.548 45401
C(9) H(2) 3.370 45401
C(10) H(2) 3.345 45401
C(11) H(11) 3.103 55601
C(11) H(15) 3.241 55601
C(12) H(4) 3.449 75702
C(12) H(14) 3.424 65602
C(12) H(15) 3.405 65602
C(12) H(17) 2.927 65702
C(13) H(3) 3.450 75702
C(13) H(5) 3.436 55401
C(13) H(14) 3.290 65602
C(13) H(18) 2.993 65602
C(14) H(7) 3.285 55401
C(14) H(8) 3.054 64602
C(14) H(12) 3.372 64602
C(15) H(9) 3.153 64702
C(15) H(10) 3.473 64702
C(15) H(12) 3.084 64602
H(1) Cl(1) 3.366 75702
H(1) H(4) 3.574 75702
H(1) H(19) 2.729 75702
H(2) Ir(1) 3.560 55601
H(2) Cl(1) 2.648 55601
H(2) Cl(2) 3.128 55601
H(2) C(6) 3.431 65601
H(2) C(7) 3.588 65601
H(2) C(8) 3.548 65601
H(2) C(9) 3.370 65601
H(2) C(10) 3.345 65601
H(2) H(16) 2.812 55601
H(2) H(18) 3.496 65601
H(3) Cl(1) 3.584 55601
H(3) Cl(2) 3.404 74702
H(3) O(1) 3.299 74802
H(3) C(13) 3.450 74702
H(3) H(8) 3.257 74702
H(3) H(12) 3.558 74702
H(3) H(13) 2.584 74702
H(3) H(15) 3.392 65601
H(3) H(16) 2.754 55601
H(3) H(18) 3.341 65601
H(4) Cl(2) 3.080 74702
H(4) C(12) 3.449 74702
H(4) H(1) 3.573 74702
H(4) H(8) 2.970 74702
H(4) H(10) 3.049 74702
H(5) Cl(2) 3.391 45501
H(5) C(13) 3.436 55601
H(5) H(11) 2.633 55601
H(5) H(12) 3.454 55601
H(5) H(15) 3.462 55601
H(5) H(17) 3.429 65702
H(5) H(18) 3.371 65702
H(6) Cl(1) 2.798 45501
H(6) Cl(2) 3.401 45501
H(6) N(1) 3.342 45501
H(6) H(8) 3.532 64702
H(6) H(11) 3.386 55601
H(6) H(15) 2.979 55601
H(7) C(14) 3.285 55601
H(7) H(11) 2.837 55601
H(7) H(15) 2.793 55601
H(7) H(16) 2.897 55601
H(8) C(4) 3.495 75702
H(8) C(5) 3.384 75702
H(8) C(14) 3.054 65602
H(8) H(3) 3.257 75702
H(8) H(4) 2.970 75702
H(8) H(6) 3.532 65702
H(8) H(14) 2.687 65602
H(8) H(15) 2.613 65602
H(8) H(16) 3.473 65602
H(8) H(17) 3.337 65702
H(9) Cl(2) 2.816 45501
H(9) O(1) 3.445 45401
H(9) C(15) 3.153 65702
H(9) H(14) 3.406 65602
H(9) H(15) 3.403 65602
H(9) H(17) 2.314 65702
H(9) H(18) 3.398 65702
H(9) H(19) 3.396 65702
H(10) Cl(1) 3.096 75702
H(10) C(15) 3.473 65702
H(10) H(4) 3.049 75702
H(10) H(17) 2.766 65702
H(10) H(18) 3.336 65702
H(11) O(1) 3.542 55401
H(11) C(2) 3.389 55401
H(11) C(3) 3.582 55401
H(11) C(11) 3.103 55401
H(11) H(5) 2.633 55401
H(11) H(6) 3.386 55401
H(11) H(7) 2.837 55401
H(11) H(18) 3.113 65602
H(12) O(1) 2.833 45401
H(12) C(1) 3.543 45401
H(12) C(2) 3.127 45401
H(12) C(14) 3.372 65602
H(12) C(15) 3.084 65602
H(12) H(3) 3.558 75702
H(12) H(5) 3.454 55401
H(12) H(14) 2.467 65602
H(12) H(15) 3.597 65602
H(12) H(18) 2.431 65602
H(12) H(19) 2.900 65602
H(13) O(1) 3.097 55401
H(13) C(2) 3.531 55401
H(13) C(4) 3.429 75702
H(13) H(3) 2.584 75702
H(13) H(14) 3.373 65602
H(13) H(18) 2.973 65602
H(14) O(1) 2.783 74702
H(14) C(12) 3.424 64602
H(14) C(13) 3.290 64602
H(14) H(8) 2.687 64602
H(14) H(9) 3.406 64602
H(14) H(12) 2.467 64602
H(14) H(13) 3.373 64602
H(15) C(3) 3.412 45401
H(15) C(4) 3.226 45401
H(15) C(5) 3.537 45401
H(15) C(11) 3.241 55401
H(15) C(12) 3.405 64602
H(15) H(3) 3.392 45401
H(15) H(5) 3.462 55401
H(15) H(6) 2.979 55401
H(15) H(7) 2.793 55401
H(15) H(8) 2.613 64602
H(15) H(9) 3.403 64602
H(15) H(12) 3.597 64602
H(16) O(1) 3.358 74702
H(16) C(3) 2.849 55401
H(16) C(4) 2.787 55401
H(16) C(5) 3.566 55401
H(16) H(2) 2.812 55401
H(16) H(3) 2.754 55401
H(16) H(7) 2.897 55401
H(16) H(8) 3.473 64602
H(17) Cl(1) 3.455 45501
H(17) Cl(2) 3.529 74702
H(17) C(12) 2.927 64702
H(17) H(5) 3.429 64702
H(17) H(8) 3.337 64702
H(17) H(9) 2.314 64702
H(17) H(10) 2.766 64702
H(18) Cl(1) 3.322 45501
H(18) C(13) 2.993 64602
H(18) H(2) 3.496 45401
H(18) H(3) 3.341 45401
H(18) H(5) 3.371 64702
H(18) H(9) 3.398 64702
H(18) H(10) 3.336 64702
H(18) H(11) 3.113 64602
H(18) H(12) 2.431 64602
H(18) H(13) 2.973 64602
H(19) Cl(2) 3.435 74702
H(19) O(1) 3.538 74702
H(19) C(1) 3.362 74702
H(19) H(1) 2.729 74702
H(19) H(9) 3.396 64702
H(19) H(12) 2.900 64602

loop_
_geom_torsion_atom_site_label_1
_geom_torsion_atom_site_label_2
_geom_torsion_atom_site_label_3
_geom_torsion_atom_site_label_4
_geom_torsion
Cl(1) Ir(1) N(1) C(1) 142.5(8)
Cl(1) Ir(1) N(1) C(5) -52.2(5)
Cl(1) Ir(1) C(6) C(7) -151.5(7)
Cl(1) Ir(1) C(6) C(10) -30.6(6)
Cl(1) Ir(1) C(6) C(11) 84.6(17)
Cl(1) Ir(1) C(7) C(6) 80.8(15)
Cl(1) Ir(1) C(7) C(8) -37.6(19)
Cl(1) Ir(1) C(7) C(12) -158.5(9)
Cl(1) Ir(1) C(8) C(7) 165.2(7)
Cl(1) Ir(1) C(8) C(9) 45.4(11)
Cl(1) Ir(1) C(8) C(13) -72.2(14)
Cl(1) Ir(1) C(9) C(8) -143.8(9)
Cl(1) Ir(1) C(9) C(10) 97.5(7)
Cl(1) Ir(1) C(9) C(14) -18.9(13)
Cl(1) Ir(1) C(10) C(6) 158.4(5)
Cl(1) Ir(1) C(10) C(9) -87.6(8)
Cl(1) Ir(1) C(10) C(15) 31.3(13)
Cl(2) Ir(1) N(1) C(1) 51.9(8)
Cl(2) Ir(1) N(1) C(5) -142.8(5)
Cl(2) Ir(1) C(6) C(7) 33.4(7)
Cl(2) Ir(1) C(6) C(10) 154.3(5)
Cl(2) Ir(1) C(6) C(11) -90.5(17)
Cl(2) Ir(1) C(7) C(6) -156.7(6)
Cl(2) Ir(1) C(7) C(8) 84.9(8)
Cl(2) Ir(1) C(7) C(12) -36.0(14)
Cl(2) Ir(1) C(8) C(7) -100.6(8)
Cl(2) Ir(1) C(8) C(9) 139.6(9)
Cl(2) Ir(1) C(8) C(13) 21.9(13)
Cl(2) Ir(1) C(9) C(8) -50.1(10)
Cl(2) Ir(1) C(9) C(10) -168.7(6)
Cl(2) Ir(1) C(9) C(14) 74.9(13)
Cl(2) Ir(1) C(10) C(6) -81.9(14)
Cl(2) Ir(1) C(10) C(9) 32.1(18)
Cl(2) Ir(1) C(10) C(15) 151.1(10)
N(1) Ir(1) C(6) C(7) 119.6(8)
N(1) Ir(1) C(6) C(10) -119.5(7)
N(1) Ir(1) C(6) C(11) -4.3(17)
C(6) Ir(1) N(1) C(1) -83.2(10)
C(6) Ir(1) N(1) C(5) 82.1(7)
N(1) Ir(1) C(7) C(6) -67.0(8)
N(1) Ir(1) C(7) C(8) 174.5(9)
N(1) Ir(1) C(7) C(12) 53.6(15)
C(7) Ir(1) N(1) C(1) -48.1(10)
C(7) Ir(1) N(1) C(5) 117.2(7)
N(1) Ir(1) C(8) C(7) -9.6(16)
N(1) Ir(1) C(8) C(9) -129.3(11)
N(1) Ir(1) C(8) C(13) 113.0(15)
C(8) Ir(1) N(1) C(1) -41.8(15)
C(8) Ir(1) N(1) C(5) 123.5(12)
N(1) Ir(1) C(9) C(8) 121.2(13)
N(1) Ir(1) C(9) C(10) 2.6(16)
N(1) Ir(1) C(9) C(14) -113.8(15)
C(9) Ir(1) N(1) C(1) -120.7(15)
C(9) Ir(1) N(1) C(5) 44.5(14)
N(1) Ir(1) C(10) C(6) 67.3(7)
N(1) Ir(1) C(10) C(9) -178.7(8)
N(1) Ir(1) C(10) C(15) -59.7(14)
C(10) Ir(1) N(1) C(1) -118.9(9)
C(10) Ir(1) N(1) C(5) 46.3(7)
C(6) Ir(1) C(7) C(8) -118.4(11)
C(6) Ir(1) C(7) C(12) 120.7(16)
C(7) Ir(1) C(6) C(10) 120.9(8)
C(7) Ir(1) C(6) C(11) -124(2)
C(6) Ir(1) C(8) C(7) 37.4(9)
C(6) Ir(1) C(8) C(9) -82.3(10)
C(6) Ir(1) C(8) C(13) 160.0(16)
C(8) Ir(1) C(6) C(7) -37.2(7)
C(8) Ir(1) C(6) C(10) 83.7(7)
C(8) Ir(1) C(6) C(11) -161.1(19)
C(6) Ir(1) C(9) C(8) 79.2(10)
C(6) Ir(1) C(9) C(10) -39.4(9)
C(6) Ir(1) C(9) C(14) -155.8(15)
C(9) Ir(1) C(6) C(7) -79.4(7)
C(9) Ir(1) C(6) C(10) 41.4(7)
C(9) Ir(1) C(6) C(11) 156.6(19)
C(6) Ir(1) C(10) C(9) 114.0(10)
C(6) Ir(1) C(10) C(15) -127.1(15)
C(10) Ir(1) C(6) C(7) -120.9(8)
C(10) Ir(1) C(6) C(11) 115(2)
C(7) Ir(1) C(8) C(9) -119.7(13)
C(7) Ir(1) C(8) C(13) 122.6(17)
C(8) Ir(1) C(7) C(6) 118.4(11)
C(8) Ir(1) C(7) C(12) -120.9(18)
C(7) Ir(1) C(9) C(8) 36.6(9)
C(7) Ir(1) C(9) C(10) -82.0(9)
C(7) Ir(1) C(9) C(14) 161.5(15)
C(9) Ir(1) C(7) C(6) 82.0(8)
C(9) Ir(1) C(7) C(8) -36.4(9)
C(9) Ir(1) C(7) C(12) -157.3(15)
C(7) Ir(1) C(10) C(6) -35.8(7)
C(7) Ir(1) C(10) C(9) 78.2(9)
C(7) Ir(1) C(10) C(15) -162.8(14)
C(10) Ir(1) C(7) C(6) 36.4(6)
C(10) Ir(1) C(7) C(8) -82.0(9)
C(10) Ir(1) C(7) C(12) 157.1(15)
C(8) Ir(1) C(9) C(10) -118.6(13)
C(8) Ir(1) C(9) C(14) 125.0(17)
C(9) Ir(1) C(8) C(7) 119.7(13)
C(9) Ir(1) C(8) C(13) -117.7(17)
C(8) Ir(1) C(10) C(6) -77.8(7)
C(8) Ir(1) C(10) C(9) 36.2(8)
C(8) Ir(1) C(10) C(15) 155.1(15)
C(10) Ir(1) C(8) C(7) 80.6(9)
C(10) Ir(1) C(8) C(9) -39.1(9)
C(10) Ir(1) C(8) C(13) -156.8(15)
C(9) Ir(1) C(10) C(6) -114.0(10)
C(9) Ir(1) C(10) C(15) 118.9(17)
C(10) Ir(1) C(9) C(8) 118.6(13)
C(10) Ir(1) C(9) C(14) -116.4(16)
Ir(1) N(1) C(1) C(2) 162.0(7)
Ir(1) N(1) C(5) C(4) -165.6(7)
C(1) N(1) C(5) C(4) 1.6(12)
C(5) N(1) C(1) C(2) -2.3(14)
N(1) C(1) C(2) O(1) -178.0(8)
N(1) C(1) C(2) C(3) 1.9(15)
O(1) C(2) C(3) C(4) 179.3(8)
C(1) C(2) C(3) C(4) -0.6(10)
C(2) C(3) C(4) C(5) 0.1(12)
C(3) C(4) C(5) N(1) -0.5(10)
Ir(1) C(6) C(7) C(8) 62.7(11)
Ir(1) C(6) C(7) C(12) -123.1(14)
Ir(1) C(6) C(10) C(9) -61.9(8)
Ir(1) C(6) C(10) C(15) 123.0(15)
C(7) C(6) C(10) Ir(1) 58.2(7)
C(7) C(6) C(10) C(9) -3.7(12)
C(7) C(6) C(10) C(15) -178.8(14)
C(10) C(6) C(7) Ir(1) -60.1(7)
C(10) C(6) C(7) C(8) 2.6(14)
C(10) C(6) C(7) C(12) 176.8(12)
C(11) C(6) C(7) Ir(1) 119.8(7)
C(11) C(6) C(7) C(8) -177.5(8)
C(11) C(6) C(7) C(12) -3.3(18)
C(11) C(6) C(10) Ir(1) -121.7(5)
C(11) C(6) C(10) C(9) 176.4(7)
C(11) C(6) C(10) C(15) 1.3(18)
Ir(1) C(7) C(8) C(9) 63.1(10)
Ir(1) C(7) C(8) C(13) -124.5(15)
C(6) C(7) C(8) Ir(1) -63.3(9)
C(6) C(7) C(8) C(9) -0.2(14)
C(6) C(7) C(8) C(13) 172.3(12)
C(12) C(7) C(8) Ir(1) 122.6(15)
C(12) C(7) C(8) C(9) -174.3(14)
C(12) C(7) C(8) C(13) -2(2)
Ir(1) C(8) C(9) C(10) 58.4(9)
Ir(1) C(8) C(9) C(14) -117.9(15)
C(7) C(8) C(9) Ir(1) -60.5(10)
C(7) C(8) C(9) C(10) -2.1(16)
C(7) C(8) C(9) C(14) -178.4(14)
C(13) C(8) C(9) Ir(1) 126.5(14)
C(13) C(8) C(9) C(10) -175.1(12)
C(13) C(8) C(9) C(14) 9(2)
Ir(1) C(9) C(10) C(6) 61.3(7)
Ir(1) C(9) C(10) C(15) -123.2(15)
C(8) C(9) C(10) Ir(1) -57.8(9)
C(8) C(9) C(10) C(6) 3.5(13)
C(8) C(9) C(10) C(15) 179.0(14)
C(14) C(9) C(10) Ir(1) 118.8(13)
C(14) C(9) C(10) C(6) -179.9(10)
C(14) C(9) C(10) C(15) -4(2)
